data_1532023
loop_
_publ_author_name
'Papike, J.J.'
'Ross, M.'
'Clark, J.R.'

_publ_section_title
;
 Crystal-chemical characterization of clinoamphiboles based on five new
 structure refinements
;
_journal_name_full 'Mineralogical Society of America: Special Papers'
_journal_page_first 117
_journal_page_last 136
_journal_volume 2
_journal_year 1969
_chemical_formula_sum 'Ca2 H2 Mg5 O24 Si8'
_chemical_name_systematic 'Ca2 Mg5 (O H)2 (Si8 O22)'
_space_group_IT_number 12
_symmetry_space_group_name_Hall '-C 2y'
_symmetry_space_group_name_H-M 'C 1 2/m 1'
_cell_angle_alpha 90
_cell_angle_beta 104.65
_cell_angle_gamma 90
_cell_formula_units_Z 2
_cell_length_a 9.818
_cell_length_b 18.047
_cell_length_c 5.275
_cell_volume 904.267
_citation_journal_id_ASTM MSAPAX
_cod_data_source_file Papike_MSAPAX_1969_1646.cif
_cod_data_source_block H2Ca2Mg5O24Si8
_cod_original_cell_volume 904.2666
_cod_original_formula_sum 'H2 Ca2 Mg5 O24 Si8'
_cod_database_code 1532023

loop_
_symmetry_equiv_pos_as_xyz
x,y,z
-x,y,-z
-x,-y,-z
x,-y,z
x+1/2,y+1/2,z
-x+1/2,y+1/2,-z
-x+1/2,-y+1/2,-z
x+1/2,-y+1/2,z

loop_
_atom_site_label
_atom_site_type_symbol
_atom_site_fract_x
_atom_site_fract_y
_atom_site_fract_z
_atom_site_occupancy
_atom_site_U_iso_or_equiv
Si1 Si+4 0.2804 0.084 0.2964 1 0.0
O6 O-2 0.3436 0.1185 0.5884 1 0.0
O1 O-2 0.1117 0.086 0.2171 1 0.0
O4 O-2 0.3654 0.248 0.7933 1 0.0
Ca1 Ca+2 0 0.2776 0.5 1 0.0
O7 O-2 0.337 0 0.2921 1 0.0
O2 O-2 0.1185 0.1712 0.724 1 0.0
Mg3 Mg+2 0 0 0 1 0.0
Mg2 Mg+2 0 0.1766 0 1 0.0
H1 H+1 0.199 0 0.77 1 0.0
O3 O-2 0.1096 0 0.7152 1 0.0
O5 O-2 0.3465 0.1343 0.0992 1 0.0
Mg1 Mg+2 0 0.0878 0.5 1 0.0
Si2 Si+4 0.2887 0.1711 0.8042 1 0.0
